data_7239567
loop_
_publ_author_name
'Connell, Arthur'
'Holliman, Peter J.'
'Davies, Matthew L.'
'Gwenin, Christopher D.'
'Weiss, Sophie'
'Pitak, Mateusz B.'
'Horton, Peter N.'
'Coles, Simon J.'
'Cooke, Graeme'

_publ_section_title
;
 A study of dye anchoring points in half-squarylium dyes for
 dye-sensitized solar cells
;
_journal_issue 11
_journal_name_full 'J. Mater. Chem. A'
_journal_page_first 4055
_journal_paper_doi 10.1039/C3TA15278B
_journal_volume 2
_journal_year 2014
_chemical_formula_moiety 'C12 H16 I N'
_chemical_formula_sum 'C12 H16 I N'
_chemical_formula_weight 301.16
_space_group_IT_number 19
_space_group_name_Hall 'P 2ac 2ab'
_space_group_name_H-M_alt 'P 21 21 21'
_symmetry_cell_setting orthorhombic
_symmetry_space_group_name_Hall 'P 2ac 2ab'
_symmetry_space_group_name_H-M 'P 21 21 21'
_atom_sites_solution_hydrogens geom
_atom_sites_solution_primary direct
_atom_sites_solution_secondary difmap
_audit_creation_method SHELXL-97
_cell_angle_alpha 90.00
_cell_angle_beta 90.00
_cell_angle_gamma 90.00
_cell_formula_units_Z 4
_cell_length_a 6.944(2)
_cell_length_b 11.434(4)
_cell_length_c 15.743(6)
_cell_measurement_reflns_used 5439
_cell_measurement_temperature 100(2)
_cell_measurement_theta_max 31.2
_cell_measurement_theta_min 2.2
_cell_volume 1250.0(7)
_computing_cell_refinement
;
CrystalClear-SM Expert 2.0 r7 (Rigaku, 2011)
;
_computing_data_collection
;
CrystalClear-SM Expert 2.0 r7 (Rigaku, 2011)
;
_computing_data_reduction
;
CrystalClear-SM Expert 2.0 r7 (Rigaku, 2011)
;
_computing_structure_refinement 'SHELXL-97 (Sheldrick, 2008)'
_computing_structure_solution 'SHELXL-97 (Sheldrick, 2008)'
_diffrn_ambient_temperature 100(2)
_diffrn_detector CCD
_diffrn_detector_area_resol_mean 28.5714
_diffrn_measured_fraction_theta_full 0.992
_diffrn_measured_fraction_theta_max 0.992
_diffrn_measurement_device
;
AFC12 (Right): Kappa 3 circle
;
_diffrn_measurement_device_type
;
Rigaku Saturn724+ (2x2 bin mode)
;
_diffrn_measurement_method 'profile data from \w-scans'
_diffrn_measurement_specimen_support Mitegen
_diffrn_radiation_monochromator Confocal
_diffrn_radiation_type 'Mo K\a'
_diffrn_radiation_wavelength 0.71075
_diffrn_reflns_av_R_equivalents 0.0230
_diffrn_reflns_av_sigmaI/netI 0.0297
_diffrn_reflns_limit_h_max 9
_diffrn_reflns_limit_h_min -6
_diffrn_reflns_limit_k_max 14
_diffrn_reflns_limit_k_min -9
_diffrn_reflns_limit_l_max 20
_diffrn_reflns_limit_l_min -20
_diffrn_reflns_number 8462
_diffrn_reflns_theta_full 27.48
_diffrn_reflns_theta_max 27.48
_diffrn_reflns_theta_min 3.14
_diffrn_source 'Rotating Anode'
_diffrn_source_current 55.0
_diffrn_source_power 2.5
_diffrn_source_voltage 45.0
_exptl_absorpt_coefficient_mu 2.527
_exptl_absorpt_correction_T_max 0.8631
_exptl_absorpt_correction_T_min 0.3647
_exptl_absorpt_correction_type multi-scan
_exptl_absorpt_process_details 'CrystalClear-SM Expert 2.0 r7 (Rigaku, 2011)'
_exptl_crystal_colour yellow
_exptl_crystal_density_diffrn 1.600
_exptl_crystal_density_method 'not measured'
_exptl_crystal_description lath
_exptl_crystal_F_000 592
_exptl_crystal_size_max 0.50
_exptl_crystal_size_mid 0.10
_exptl_crystal_size_min 0.06
_refine_diff_density_max 0.370
_refine_diff_density_min -0.230
_refine_diff_density_rms 0.059
_refine_ls_abs_structure_details 'Flack H D (1983), Acta Cryst. A39, 876-881'
_refine_ls_abs_structure_Flack 0.011(18)
_refine_ls_extinction_method none
_refine_ls_goodness_of_fit_ref 0.623
_refine_ls_hydrogen_treatment constr
_refine_ls_matrix_type full
_refine_ls_number_parameters 131
_refine_ls_number_reflns 2810
_refine_ls_number_restraints 0
_refine_ls_restrained_S_all 0.623
_refine_ls_R_factor_all 0.0164
_refine_ls_R_factor_gt 0.0151
_refine_ls_shift/su_max 0.002
_refine_ls_shift/su_mean 0.000
_refine_ls_structure_factor_coef Fsqd
_refine_ls_weighting_details 'calc w=1/[\s^2^(Fo^2^)+(0.0447P)^2^+0.0000P] where P=(Fo^2^+2Fc^2^)/3'
_refine_ls_weighting_scheme calc
_refine_ls_wR_factor_gt 0.0378
_refine_ls_wR_factor_ref 0.0385
_reflns_number_gt 2696
_reflns_number_total 2810
_reflns_threshold_expression >2\s(I)
_cod_data_source_file c3ta15278b.txt
_cod_data_source_block 2a
_cod_depositor_comments
;
The following automatic conversions were performed:

data item '_symmetry_cell_setting' value 'Orthorhombic' was changed
to 'orthorhombic' in accordance with the
/home/saulius/struct/COD-crude-data/automatic-downloads/DataCite-retrospective/RSC/depositions/lib/dictionaries/cif_core.dic
dictionary named 'cif_core.dic' version 2.4.2 last updated on
2011-04-26.

Automatic conversion script
Id: cif_fix_values 6909 2019-04-08 15:41:33Z antanas 
;
_cod_original_cell_volume 1249.9(8)
_cod_original_sg_symbol_Hall 'P 2ac 2ab '
_cod_original_sg_symbol_H-M P212121
_cod_database_code 7239567

loop_
_symmetry_equiv_pos_as_xyz
'x, y, z'
'-x+1/2, -y, z+1/2'
'x+1/2, -y+1/2, -z'
'-x, y+1/2, -z+1/2'

loop_
_atom_site_label
_atom_site_type_symbol
_atom_site_fract_x
_atom_site_fract_y
_atom_site_fract_z
_atom_site_U_iso_or_equiv
_atom_site_adp_type
_atom_site_occupancy
_atom_site_symmetry_multiplicity
_atom_site_calc_flag
_atom_site_refinement_flags
C1 C 0.3966(3) 0.94580(18) 0.10236(13) 0.0145(4) Uani 1 1 d .
C1A C 0.3380(4) 0.96476(17) 0.26132(12) 0.0189(4) Uani 1 1 d .
H1A1 H 0.4152 0.9095 0.2946 0.028 Uiso 1 1 calc R
H1A2 H 0.2144 0.9286 0.2467 0.028 Uiso 1 1 calc R
H1A3 H 0.3151 1.0356 0.2948 0.028 Uiso 1 1 calc R
C2 C 0.2631(3) 0.86004(18) 0.08313(15) 0.0181(4) Uani 1 1 d .
H2 H 0.1824 0.8264 0.1253 0.022 Uiso 1 1 calc R
C3 C 0.2540(4) 0.82584(18) -0.00170(15) 0.0214(5) Uani 1 1 d .
H3 H 0.1650 0.7670 -0.0182 0.026 Uiso 1 1 calc R
C4 C 0.3730(4) 0.87635(19) -0.06286(14) 0.0227(5) Uani 1 1 d .
H4 H 0.3642 0.8512 -0.1202 0.027 Uiso 1 1 calc R
C5 C 0.5044(3) 0.96299(18) -0.04114(13) 0.0208(5) Uani 1 1 d .
H5 H 0.5831 0.9985 -0.0833 0.025 Uiso 1 1 calc R
C6 C 0.5183(3) 0.99659(17) 0.04318(13) 0.0158(4) Uani 1 1 d .
C7 C 0.6520(3) 1.08011(16) 0.08759(12) 0.0150(4) Uani 1 1 d .
C8 C 0.5841(3) 1.06870(17) 0.17819(13) 0.0142(4) Uani 1 1 d .
C9 C 0.6298(3) 1.20793(19) 0.05756(13) 0.0196(4) Uani 1 1 d .
H9A H 0.6535 1.2123 -0.0037 0.029 Uiso 1 1 calc R
H9B H 0.7228 1.2574 0.0875 0.029 Uiso 1 1 calc R
H9C H 0.4989 1.2352 0.0698 0.029 Uiso 1 1 calc R
C10 C 0.8637(3) 1.0403(2) 0.07987(15) 0.0227(5) Uani 1 1 d .
H10A H 0.8765 0.9604 0.1017 0.034 Uiso 1 1 calc R
H10B H 0.9461 1.0930 0.1129 0.034 Uiso 1 1 calc R
H10C H 0.9029 1.0423 0.0201 0.034 Uiso 1 1 calc R
C11 C 0.6645(4) 1.13082(18) 0.25223(13) 0.0196(4) Uani 1 1 d .
H11A H 0.5663 1.1829 0.2762 0.029 Uiso 1 1 calc R
H11B H 0.7763 1.1770 0.2344 0.029 Uiso 1 1 calc R
H11C H 0.7042 1.0738 0.2953 0.029 Uiso 1 1 calc R
N1 N 0.4412(3) 0.99522(15) 0.18369(11) 0.0141(3) Uani 1 1 d .
I1 I 0.825993(17) 0.799080(10) 0.282141(8) 0.01644(4) Uani 1 1 d .

loop_
_atom_site_aniso_label
_atom_site_aniso_U_11
_atom_site_aniso_U_22
_atom_site_aniso_U_33
_atom_site_aniso_U_23
_atom_site_aniso_U_13
_atom_site_aniso_U_12
C1 0.0137(11) 0.0158(9) 0.0141(9) -0.0003(7) -0.0010(8) 0.0027(8)
C1A 0.0183(12) 0.0197(9) 0.0186(10) 0.0015(7) 0.0089(9) 0.0007(9)
C2 0.0129(11) 0.0170(10) 0.0245(11) 0.0023(8) 0.0003(8) 0.0018(8)
C3 0.0205(12) 0.0175(10) 0.0263(12) -0.0015(9) -0.0074(9) 0.0006(8)
C4 0.0297(14) 0.0211(10) 0.0172(10) -0.0019(8) -0.0077(9) 0.0037(9)
C5 0.0262(13) 0.0203(10) 0.0160(9) 0.0012(8) 0.0012(9) 0.0018(9)
C6 0.0165(11) 0.0135(9) 0.0175(9) 0.0015(8) -0.0004(8) 0.0001(9)
C7 0.0142(11) 0.0145(8) 0.0163(9) 0.0001(7) 0.0018(8) 0.0003(8)
C8 0.0113(11) 0.0139(9) 0.0175(10) 0.0014(7) -0.0007(7) 0.0036(7)
C9 0.0217(12) 0.0161(9) 0.0209(10) 0.0033(8) 0.0037(8) 0.0001(9)
C10 0.0169(13) 0.0235(10) 0.0275(11) 0.0001(9) 0.0051(9) 0.0028(9)
C11 0.0205(12) 0.0187(9) 0.0196(9) -0.0028(7) -0.0035(9) -0.0009(10)
N1 0.0120(9) 0.0146(8) 0.0156(8) 0.0018(6) 0.0010(6) 0.0022(7)
I1 0.01497(7) 0.01624(6) 0.01812(6) -0.00183(5) 0.00011(5) 0.00024(5)

loop_
_atom_type_symbol
_atom_type_description
_atom_type_scat_dispersion_real
_atom_type_scat_dispersion_imag
_atom_type_scat_source
C C 0.0033 0.0016 'International Tables Vol C Tables 4.2.6.8 and 6.1.1.4'
H H 0.0000 0.0000 'International Tables Vol C Tables 4.2.6.8 and 6.1.1.4'
N N 0.0061 0.0033 'International Tables Vol C Tables 4.2.6.8 and 6.1.1.4'
I I -0.4742 1.8119 'International Tables Vol C Tables 4.2.6.8 and 6.1.1.4'

loop_
_geom_angle_atom_site_label_1
_geom_angle_atom_site_label_2
_geom_angle_atom_site_label_3
_geom_angle
C6 C1 C2 123.98(19)
C6 C1 N1 107.66(17)
C2 C1 N1 128.32(19)
N1 C1A H1A1 109.5
N1 C1A H1A2 109.5
H1A1 C1A H1A2 109.5
N1 C1A H1A3 109.5
H1A1 C1A H1A3 109.5
H1A2 C1A H1A3 109.5
C1 C2 C3 116.1(2)
C1 C2 H2 122.0
C3 C2 H2 122.0
C2 C3 C4 121.3(2)
C2 C3 H3 119.4
C4 C3 H3 119.4
C5 C4 C3 121.0(2)
C5 C4 H4 119.5
C3 C4 H4 119.5
C6 C5 C4 118.7(2)
C6 C5 H5 120.7
C4 C5 H5 120.7
C1 C6 C5 119.04(19)
C1 C6 C7 109.27(17)
C5 C6 C7 131.7(2)
C6 C7 C8 101.06(17)
C6 C7 C10 111.34(17)
C8 C7 C10 110.29(17)
C6 C7 C9 113.40(18)
C8 C7 C9 109.90(16)
C10 C7 C9 110.48(17)
N1 C8 C11 123.11(19)
N1 C8 C7 110.90(18)
C11 C8 C7 125.98(19)
C7 C9 H9A 109.5
C7 C9 H9B 109.5
H9A C9 H9B 109.5
C7 C9 H9C 109.5
H9A C9 H9C 109.5
H9B C9 H9C 109.5
C7 C10 H10A 109.5
C7 C10 H10B 109.5
H10A C10 H10B 109.5
C7 C10 H10C 109.5
H10A C10 H10C 109.5
H10B C10 H10C 109.5
C8 C11 H11A 109.5
C8 C11 H11B 109.5
H11A C11 H11B 109.5
C8 C11 H11C 109.5
H11A C11 H11C 109.5
H11B C11 H11C 109.5
C8 N1 C1 111.07(17)
C8 N1 C1A 125.71(18)
C1 N1 C1A 123.22(17)

loop_
_geom_bond_atom_site_label_1
_geom_bond_atom_site_label_2
_geom_bond_distance
C1 C6 1.386(3)
C1 C2 1.383(3)
C1 N1 1.434(3)
C1A N1 1.459(3)
C1A H1A1 0.9800
C1A H1A2 0.9800
C1A H1A3 0.9800
C2 C3 1.393(3)
C2 H2 0.9500
C3 C4 1.394(3)
C3 H3 0.9500
C4 C5 1.389(3)
C4 H4 0.9500
C5 C6 1.385(3)
C5 H5 0.9500
C6 C7 1.504(3)
C7 C8 1.508(3)
C7 C10 1.544(3)
C7 C9 1.544(3)
C8 N1 1.303(3)
C8 C11 1.475(3)
C9 H9A 0.9800
C9 H9B 0.9800
C9 H9C 0.9800
C10 H10A 0.9800
C10 H10B 0.9800
C10 H10C 0.9800
C11 H11A 0.9800
C11 H11B 0.9800
C11 H11C 0.9800
